data_4120260
loop_
_publ_author_name
'Hongcheng Lu'
'Romain Gautier'
'Martin D. Donakowski'
'T.Thao Tran'
'Bryce W. Edwards'
'Juan C. Nino'
'P. Shiv Halasyamani'
'Zhengtang Liu'
'Kenneth R. Poeppelmeier'

_publ_contact_author_address
;
Department of Chemistry
Northwestern University
Evanston    
IL,USA
;
_publ_contact_author_email krp@northwestern.edu
_publ_contact_author_name 'Kenneth R. Poeppelmeier'
_publ_contact_author_phone 01(847)491-3505
_publ_section_title
;
 Nonlinear Active Materials: An Illustration of Controllable Phase
 Matchability
;
_journal_name_full 'Journal of the American Chemical Society'
_journal_page_first 11942
_journal_page_last 11950
_journal_paper_doi 10.1021/ja4050604
_journal_volume 135
_journal_year 2013
_chemical_absolute_configuration unk
_chemical_compound_source 'synthesis as described'
_chemical_formula_moiety '2(C10 H10 N3), F5 Nb O, 2(H2 O)'
_chemical_formula_sum 'C20 H24 F5 N6 Nb O3'
_chemical_formula_weight 584.36
_space_group_IT_number 1
_symmetry_cell_setting triclinic
_symmetry_Int_Tables_number 1
_symmetry_space_group_name_Hall 'P 1'
_symmetry_space_group_name_H-M 'P 1'
_atom_sites_solution_hydrogens geom
_atom_sites_solution_primary direct
_atom_sites_solution_secondary difmap
_audit_conform_dict_location ftp://ftp.iucr.org/pub/cif_core.dic
_audit_conform_dict_name cif_core.dic
_audit_conform_dict_version 2.4
_audit_creation_date 2013-07-07T10:19:33-00:00
_audit_creation_method 'WinGX routine CIF_UPDATE'
_cell_angle_alpha 63.3821(22)
_cell_angle_beta 73.8095(20)
_cell_angle_gamma 80.3976(23)
_cell_formula_units_Z 1
_cell_length_a 7.2697(4)
_cell_length_b 9.0944(5)
_cell_length_c 9.7580(5)
_cell_measurement_reflns_used 9963
_cell_measurement_temperature 100(2)
_cell_measurement_theta_max 30.6673
_cell_measurement_theta_min 2.5081
_cell_measurement_wavelength 0.71069
_cell_volume 553.23(5)
_computing_cell_refinement 'SAINT V7.68A integration software'
_computing_data_collection 'Bruker APEX2 software'
_computing_data_reduction 'SORTAV (Blessing, 1995)'
_computing_molecular_graphics 'Ortep-3 for Windows (Farrugia, 1997)'
_computing_publication_material 'WinGX publication routines (Farrugia, 1999)'
_computing_structure_refinement 'SHELXL-97 (Sheldrick, 1997)'
_diffrn_ambient_temperature 100(2)
_diffrn_detector 'APEX-II CCD'
_diffrn_measured_fraction_theta_full 0.996
_diffrn_measured_fraction_theta_max 0.996
_diffrn_measurement_device '\k-geometry diffractometer'
_diffrn_measurement_device_type 'Bruker APEX-II'
_diffrn_measurement_method '\f or \w oscillation scans'
_diffrn_orient_matrix_type 'x-axis to radiation source'
_diffrn_orient_matrix_UB_11 -0.247392E-1
_diffrn_orient_matrix_UB_12 -0.98449E-1
_diffrn_orient_matrix_UB_13 -0.113576E-1
_diffrn_orient_matrix_UB_21 -0.580806E-1
_diffrn_orient_matrix_UB_22 0.735794E-1
_diffrn_orient_matrix_UB_23 -0.912228E-1
_diffrn_orient_matrix_UB_31 0.128766
_diffrn_orient_matrix_UB_32 0.758132E-2
_diffrn_orient_matrix_UB_33 -0.737121E-1
_diffrn_radiation_monochromator graphite
_diffrn_radiation_probe x-ray
_diffrn_radiation_type MoK\a
_diffrn_radiation_wavelength 0.71069
_diffrn_reflns_av_R_equivalents 0.0236
_diffrn_reflns_av_unetI/netI 0.0264
_diffrn_reflns_limit_h_max 10
_diffrn_reflns_limit_h_min -10
_diffrn_reflns_limit_k_max 12
_diffrn_reflns_limit_k_min -13
_diffrn_reflns_limit_l_max 14
_diffrn_reflns_limit_l_min -13
_diffrn_reflns_number 24126
_diffrn_reflns_theta_full 30.69
_diffrn_reflns_theta_max 30.69
_diffrn_reflns_theta_min 2.4
_diffrn_source 'sealed x-ray tube'
_exptl_absorpt_coefficient_mu 0.623
_exptl_absorpt_correction_T_max 0.887
_exptl_absorpt_correction_T_min 0.856
_exptl_absorpt_correction_type multi-scan
_exptl_absorpt_process_details
;
SADABS-2008/1 - Bruker AXS area detector scaling and absorption correction
;
_exptl_crystal_colour colorless
_exptl_crystal_density_diffrn 1.754
_exptl_crystal_description block
_exptl_crystal_F_000 296
_exptl_crystal_size_max 0.302
_exptl_crystal_size_mid 0.208
_exptl_crystal_size_min 0.192
_refine_diff_density_max 0.643
_refine_diff_density_min -1.26
_refine_diff_density_rms 0.082
_refine_ls_abs_structure_details 'Flack H D (1983), Acta Cryst. A39, 876-881'
_refine_ls_abs_structure_Flack 0.69(3)
_refine_ls_extinction_method none
_refine_ls_goodness_of_fit_ref 1.078
_refine_ls_hydrogen_treatment mixed
_refine_ls_matrix_type full
_refine_ls_number_parameters 329
_refine_ls_number_reflns 6668
_refine_ls_number_restraints 7
_refine_ls_restrained_S_all 1.077
_refine_ls_R_factor_all 0.0383
_refine_ls_R_factor_gt 0.0354
_refine_ls_shift/su_max 0.122
_refine_ls_shift/su_mean 0.013
_refine_ls_structure_factor_coef Fsqd
_refine_ls_weighting_details 'calc w=1/[\s^2^(Fo^2^)+(0.0428P)^2^+0.5308P] where P=(Fo^2^+2Fc^2^)/3'
_refine_ls_weighting_scheme calc
_refine_ls_wR_factor_gt 0.09
_refine_ls_wR_factor_ref 0.0927
_reflns_number_gt 6335
_reflns_number_total 6668
_reflns_threshold_expression >2sigma(I)
_cod_data_source_file ja4050604_si_002_2.cif
_cod_data_source_block I
_cod_original_cell_volume 553.226(50)
_cod_database_code 4120260

loop_
_symmetry_equiv_pos_as_xyz
'x, y, z'

loop_
_atom_site_label
_atom_site_type_symbol
_atom_site_fract_x
_atom_site_fract_y
_atom_site_fract_z
_atom_site_U_iso_or_equiv
_atom_site_adp_type
_atom_site_occupancy
_atom_site_symmetry_multiplicity
_atom_site_calc_flag
_atom_site_refinement_flags
_atom_site_disorder_assembly
_atom_site_disorder_group
Nb1 Nb 0.04848(7) 0.28209(6) 0.22488(6) 0.02621(7) Uani 1 1 d . . .
F2 F 0.2621(4) 0.3970(4) 0.2048(4) 0.0255(7) Uani 0.75 1 d P . .
O2 O 0.2621(4) 0.3970(4) 0.2048(4) 0.0255(7) Uani 0.25 1 d P . .
F5 F -0.1267(4) 0.4476(4) 0.2670(4) 0.0285(7) Uani 1 1 d . . .
F3 F 0.0609(5) 0.4109(4) 0.0017(4) 0.0277(7) Uani 0.75 1 d P . .
O3 O 0.0609(5) 0.4109(4) 0.0017(4) 0.0277(7) Uani 0.25 1 d P . .
F4 F -0.1635(4) 0.1663(4) 0.2440(4) 0.0267(7) Uani 0.75 1 d P . .
O4 O -0.1635(4) 0.1663(4) 0.2440(4) 0.0267(7) Uani 0.25 1 d P . .
C1 C 0.6853(6) 0.7793(6) 0.8556(6) 0.0224(9) Uani 1 1 d . . .
F1 F 0.0399(5) 0.1566(4) 0.4455(4) 0.0280(7) Uani 0.75 1 d P . .
O1 O 0.0399(5) 0.1566(4) 0.4455(4) 0.0280(7) Uani 0.25 1 d P . .
F6 F 0.2252(5) 0.1219(3) 0.1774(4) 0.0299(7) Uani 1 1 d . . .
N2 N 0.7552(7) 0.9205(8) 0.7449(7) 0.0307(11) Uani 0.5 1 d P A 1
H2N H 0.8321 0.9253 0.6583 0.046 Uiso 1 1 calc R A 1
C2N C 0.7552(7) 0.9205(8) 0.7449(7) 0.0307(11) Uani 0.5 1 d P A 2
C19 C 0.5917(7) 0.6713(6) 0.4138(7) 0.0197(9) Uani 1 1 d . G .
H19 H 0.6728 0.678 0.3189 0.03 Uiso 1 1 calc R . .
C15 C 0.1981(5) 1.0845(6) 0.7758(5) 0.0194(9) Uani 1 1 d . . .
H15 H 0.2517 1.182 0.6973 0.029 Uiso 1 1 calc R B 1
N3 N 0.9410(7) 0.7771(6) 0.5706(7) 0.0272(10) Uani 0.5 1 d P A 1
C3N C 0.9410(7) 0.7771(6) 0.5706(7) 0.0272(10) Uani 0.5 1 d P A 2
C20 C 0.5346(8) 0.8074(6) 0.4475(7) 0.0232(10) Uani 1 1 d . . .
H20 H 0.5854 0.9063 0.3696 0.035 Uiso 1 1 calc R C 1
N5C N 0.0477(9) 0.7953(7) 1.0033(7) 0.0386(14) Uani 0.5 1 d P D 1
C12 C 0.0477(9) 0.7953(7) 1.0033(7) 0.0386(14) Uani 0.5 1 d P D 2
H12 H -0.0068 0.6964 1.0772 0.058 Uiso 1 1 calc R D 2
N5 N 0.2388(7) 0.9548(8) 0.7483(7) 0.0336(12) Uani 0.5 1 d P D 1
H5N H 0.3076 0.9605 0.6588 0.05 Uiso 1 1 calc R D 1
C5N C 0.2388(7) 0.9548(8) 0.7483(7) 0.0336(12) Uani 0.5 1 d P D 2
C13 C 0.0088(7) 0.9430(6) 1.0277(6) 0.0226(10) Uani 1 1 d . . .
H13 H -0.067 0.9395 1.1232 0.034 Uiso 1 1 calc R D 1
C8 C 1.0202(7) 0.4878(7) 0.5303(7) 0.0229(10) Uani 1 1 d . . .
H8 H 1.0485 0.3938 0.5119 0.034 Uiso 1 1 calc R E 1
C14 C 0.0826(7) 1.0900(6) 0.9111(6) 0.0193(9) Uani 1 1 d . D .
H14 H 0.0554 1.1874 0.9237 0.029 Uiso 1 1 calc R . .
C9 C 1.0981(7) 0.6358(6) 0.4127(6) 0.0182(9) Uani 1 1 d . A .
H9 H 1.1807 0.6395 0.3194 0.027 Uiso 1 1 calc R . .
C18 C 0.5167(7) 0.5221(7) 0.5354(7) 0.0236(10) Uani 1 1 d . . .
H18 H 0.5455 0.4255 0.5214 0.035 Uiso 1 1 calc R F 1
C16 C 0.3532(7) 0.6615(8) 0.6926(8) 0.0276(12) Uani 1 1 d . . .
C4 C 0.5815(7) 1.0519(7) 0.9084(7) 0.0225(10) Uani 1 1 d . A .
H4 H 0.5456 1.148 0.9227 0.034 Uiso 1 1 calc R . .
N2C N 0.5615(8) 0.7584(7) 1.0064(7) 0.0291(11) Uani 0.5 1 d P A 1
C2 C 0.5615(8) 0.7584(7) 1.0064(7) 0.0291(11) Uani 0.5 1 d P A 2
H2 H 0.5173 0.6574 1.0849 0.044 Uiso 1 1 calc R A 2
C6 C 0.8599(7) 0.6287(8) 0.6868(7) 0.0269(11) Uani 1 1 d . . .
N1 N 0.7496(3) 0.6476(3) 0.8180(2) 0.0143(4) Uani 1 1 d . A .
H1N H 0.7118 0.5553 0.8948 0.021 Uiso 1 1 calc R . .
C11 C 0.1706(7) 0.8107(6) 0.8635(7) 0.0245(10) Uani 1 1 d . . .
C3 C 0.5160(7) 0.9041(7) 1.0216(7) 0.0232(10) Uani 1 1 d . . .
H3 H 0.4354 0.9013 1.1153 0.035 Uiso 1 1 calc R A 1
C10 C 1.0518(6) 0.7683(6) 0.4370(5) 0.0181(8) Uani 1 1 d . . .
H10 H 1.0995 0.8663 0.3549 0.027 Uiso 1 1 calc R A 1
N3C N 0.9062(8) 0.4765(7) 0.6687(7) 0.0388(13) Uani 0.5 1 d P A 1
C7 C 0.9062(8) 0.4765(7) 0.6687(7) 0.0388(13) Uani 0.5 1 d P A 2
H7 H 0.8598 0.3767 0.7482 0.058 Uiso 1 1 calc R A 2
N6C N 0.4021(7) 0.5192(7) 0.6731(6) 0.0386(13) Uani 0.5 1 d P G 1
C17 C 0.4021(7) 0.5192(7) 0.6731(6) 0.0386(13) Uani 0.5 1 d P G 2
H17 H 0.357 0.4199 0.7544 0.058 Uiso 1 1 calc R G 2
N6 N 0.4205(8) 0.8156(7) 0.5722(7) 0.0328(11) Uani 0.5 1 d P G 1
C6N C 0.4205(8) 0.8156(7) 0.5722(7) 0.0328(11) Uani 0.5 1 d P G 2
N4 N 0.2348(4) 0.6890(3) 0.8180(3) 0.0266(5) Uani 1 1 d . D .
H4N H 0.1867 0.5982 0.8905 0.04 Uiso 1 1 calc R . .
C5 C 0.7045(6) 1.0536(5) 0.7699(6) 0.0191(8) Uani 1 1 d . . .
H5 H 0.753 1.1533 0.6917 0.029 Uiso 1 1 calc R A 1
O1W O 0.4725(6) 1.2158(5) 0.4358(6) 0.0329(9) Uani 1 1 d D . .
O2W O 0.6144(5) 0.3539(4) 1.0181(5) 0.0262(8) Uani 1 1 d D . .
H4W H 0.513(4) 0.388(5) 1.058(5) 0.039 Uiso 1 1 d D . .
H2W H 0.405(6) 1.267(5) 0.372(4) 0.039 Uiso 1 1 d D . .
H1W H 0.571(4) 1.228(6) 0.366(4) 0.039 Uiso 1 1 d D . .
H3W H 0.657(6) 0.295(5) 0.972(5) 0.039 Uiso 1 1 d D . .

loop_
_atom_site_aniso_label
_atom_site_aniso_U_11
_atom_site_aniso_U_22
_atom_site_aniso_U_33
_atom_site_aniso_U_23
_atom_site_aniso_U_13
_atom_site_aniso_U_12
Nb1 0.03277(11) 0.02586(11) 0.01854(9) -0.01273(8) -0.00649(7) 0.01305(8)
F2 0.0242(15) 0.0274(16) 0.0283(16) -0.0158(14) -0.0034(13) -0.0027(13)
O2 0.0242(15) 0.0274(16) 0.0283(16) -0.0158(14) -0.0034(13) -0.0027(13)
F5 0.0153(12) 0.0290(15) 0.0418(19) -0.0232(14) 0.0013(12) 0.0085(11)
F3 0.0294(15) 0.0252(15) 0.0170(15) -0.0030(13) 0.0015(13) -0.0013(12)
O3 0.0294(15) 0.0252(15) 0.0170(15) -0.0030(13) 0.0015(13) -0.0013(12)
F4 0.0222(15) 0.0234(15) 0.0325(18) -0.0119(14) -0.0018(13) -0.0034(12)
O4 0.0222(15) 0.0234(15) 0.0325(18) -0.0119(14) -0.0018(13) -0.0034(12)
C1 0.0181(16) 0.036(2) 0.031(2) -0.0308(19) -0.0154(15) 0.0169(14)
F1 0.0321(17) 0.0330(17) 0.0127(14) -0.0008(13) -0.0054(13) -0.0115(14)
O1 0.0321(17) 0.0330(17) 0.0127(14) -0.0008(13) -0.0054(13) -0.0115(14)
F6 0.0379(17) 0.0174(13) 0.0306(17) -0.0106(12) -0.0018(14) -0.0010(12)
N2 0.023(2) 0.048(3) 0.031(2) -0.026(2) -0.0099(17) 0.0080(18)
C2N 0.023(2) 0.048(3) 0.031(2) -0.026(2) -0.0099(17) 0.0080(18)
C19 0.0215(18) 0.0198(18) 0.0194(18) -0.0114(14) -0.0033(15) 0.0018(14)
C15 0.0093(15) 0.034(2) 0.0048(15) -0.0031(14) 0.0016(12) 0.0048(14)
N3 0.0253(18) 0.032(2) 0.032(2) -0.0176(16) -0.0130(15) 0.0042(14)
C3N 0.0253(18) 0.032(2) 0.032(2) -0.0176(16) -0.0130(15) 0.0042(14)
C20 0.027(2) 0.023(2) 0.028(3) -0.0162(19) -0.015(2) 0.0094(17)
N5C 0.043(3) 0.033(3) 0.057(3) -0.029(2) -0.029(3) 0.011(2)
C12 0.043(3) 0.033(3) 0.057(3) -0.029(2) -0.029(3) 0.011(2)
N5 0.0185(18) 0.063(3) 0.020(2) -0.020(2) -0.0090(15) 0.0102(19)
C5N 0.0185(18) 0.063(3) 0.020(2) -0.020(2) -0.0090(15) 0.0102(19)
C13 0.0209(19) 0.032(2) 0.025(2) -0.021(2) -0.0105(17) 0.0088(16)
C8 0.0194(19) 0.029(2) 0.022(2) -0.0124(19) -0.0067(17) 0.0011(16)
C14 0.0190(19) 0.0223(19) 0.017(2) -0.0092(16) -0.0052(16) 0.0018(15)
C9 0.0169(17) 0.0185(17) 0.0161(18) -0.0049(14) -0.0019(14) -0.0031(13)
C18 0.020(2) 0.028(2) 0.029(3) -0.018(2) -0.009(2) 0.0075(17)
C16 0.0139(17) 0.057(3) 0.032(2) -0.038(3) -0.0110(16) 0.0129(18)
C4 0.022(2) 0.026(2) 0.026(3) -0.0146(19) -0.0092(19) -0.0001(17)
N2C 0.022(2) 0.037(3) 0.029(3) -0.017(2) -0.0017(19) -0.0021(19)
C2 0.022(2) 0.037(3) 0.029(3) -0.017(2) -0.0017(19) -0.0021(19)
C6 0.0184(18) 0.053(3) 0.019(2) -0.026(2) -0.0112(15) 0.0170(18)
N1 0.0156(9) 0.0140(9) 0.0111(8) -0.0046(7) -0.0012(7) -0.0003(7)
C11 0.0259(19) 0.031(2) 0.038(2) -0.032(2) -0.0246(18) 0.0220(16)
C3 0.0152(17) 0.038(3) 0.021(2) -0.0182(18) -0.0052(15) 0.0052(16)
C10 0.0163(17) 0.026(2) 0.0126(15) -0.0088(14) -0.0053(13) 0.0038(15)
N3C 0.035(3) 0.049(3) 0.045(3) -0.028(3) -0.019(2) 0.004(2)
C7 0.035(3) 0.049(3) 0.045(3) -0.028(3) -0.019(2) 0.004(2)
N6C 0.023(2) 0.061(3) 0.026(2) -0.007(2) -0.0113(17) -0.0095(19)
C17 0.023(2) 0.061(3) 0.026(2) -0.007(2) -0.0113(17) -0.0095(19)
N6 0.0277(19) 0.041(2) 0.041(2) -0.0246(19) -0.0186(17) 0.0096(15)
C6N 0.0277(19) 0.041(2) 0.041(2) -0.0246(19) -0.0186(17) 0.0096(15)
N4 0.0319(13) 0.0214(11) 0.0268(12) -0.0122(10) -0.0039(10) -0.0013(9)
C5 0.0197(17) 0.0176(16) 0.027(2) -0.0186(15) -0.0028(15) 0.0052(13)
O1W 0.0290(19) 0.037(2) 0.044(2) -0.0289(19) -0.0066(17) 0.0007(16)
O2W 0.0214(15) 0.0242(16) 0.0273(19) -0.0069(14) -0.0030(14) -0.0028(13)

loop_
_atom_type_symbol
_atom_type_description
_atom_type_scat_dispersion_real
_atom_type_scat_dispersion_imag
_atom_type_scat_source
C C 0.0033 0.0016 'International Tables Vol C Tables 4.2.6.8 and 6.1.1.4'
N N 0.0061 0.0033 'International Tables Vol C Tables 4.2.6.8 and 6.1.1.4'
O O 0.0106 0.006 'International Tables Vol C Tables 4.2.6.8 and 6.1.1.4'
F F 0.0171 0.0103 'International Tables Vol C Tables 4.2.6.8 and 6.1.1.4'
Nb Nb -2.0727 0.6215 'International Tables Vol C Tables 4.2.6.8 and 6.1.1.4'
H H 0 0 'International Tables Vol C Tables 4.2.6.8 and 6.1.1.4'

loop_
_geom_angle_atom_site_label_1
_geom_angle_atom_site_label_2
_geom_angle_atom_site_label_3
_geom_angle
F6 Nb1 F5 178.45(18)
F6 Nb1 F1 90.52(15)
F5 Nb1 F1 90.89(15)
F6 Nb1 F4 90.32(14)
F5 Nb1 F4 90.32(13)
F1 Nb1 F4 90.55(14)
F6 Nb1 F2 89.22(13)
F5 Nb1 F2 90.14(13)
F1 Nb1 F2 89.60(14)
F4 Nb1 F2 179.52(19)
F6 Nb1 F3 89.47(14)
F5 Nb1 F3 89.12(14)
F1 Nb1 F3 179.00(18)
F4 Nb1 F3 90.44(15)
F2 Nb1 F3 89.40(14)
N2 C1 N1 113.6(5)
N2 C1 N2C 124.6(5)
N1 C1 N2C 121.7(5)
C5 N2 C1 118.5(5)
C5 N2 H2N 120.8
C1 N2 H2N 120.8
C20 C19 C18 114.4(5)
C20 C19 H19 122.8
C18 C19 H19 122.8
N5 C15 C14 125.4(5)
N5 C15 H15 117.3
C14 C15 H15 117.3
C10 N3 C6 114.9(5)
N6 C20 C19 129.0(6)
N6 C20 H20 115.5
C19 C20 H20 115.5
C11 N5C C13 115.2(5)
C15 N5 C11 118.2(5)
C15 N5 H5N 120.9
C11 N5 H5N 120.9
C14 C13 N5C 120.7(5)
C14 C13 H13 119.6
N5C C13 H13 119.6
N3C C8 C9 122.5(5)
N3C C8 H8 118.8
C9 C8 H8 118.8
C15 C14 C13 116.4(5)
C15 C14 H14 121.8
C13 C14 H14 121.8
C10 C9 C8 118.4(5)
C10 C9 H9 120.8
C8 C9 H9 120.8
N6C C18 C19 120.1(5)
N6C C18 H18 119.9
C19 C18 H18 119.9
N6C C16 N4 130.4(6)
N6C C16 N6 121.7(5)
N4 C16 N6 107.9(5)
C3 C4 C5 117.2(5)
C3 C4 H4 121.4
C5 C4 H4 121.4
C3 N2C C1 112.7(5)
N1 C6 N3 111.5(5)
N1 C6 N3C 126.7(6)
N3 C6 N3C 121.7(5)
C6 N1 C1 135.1(4)
C6 N1 H1N 112.4
C1 N1 H1N 112.4
N4 C11 N5 110.1(5)
N4 C11 N5C 125.9(5)
N5 C11 N5C 123.9(5)
C4 C3 N2C 124.1(5)
C4 C3 H3 118
N2C C3 H3 118
C9 C10 N3 126.3(5)
C9 C10 H10 116.9
N3 C10 H10 116.8
C8 N3C C6 116.0(5)
C18 N6C C16 120.4(5)
C20 N6 C16 114.3(5)
C11 N4 C16 140.7(4)
C11 N4 H4N 109.6
C16 N4 H4N 109.6
N2 C5 C4 122.9(5)
N2 C5 H5 118.6
C4 C5 H5 118.6
H2W O1W H1W 93(5)
H4W O2W H3W 141(5)

loop_
_geom_bond_atom_site_label_1
_geom_bond_atom_site_label_2
_geom_bond_distance
Nb1 F6 1.907(3)
Nb1 F5 1.918(3)
Nb1 F1 1.920(3)
Nb1 F4 1.930(3)
Nb1 F2 1.932(3)
Nb1 F3 1.940(3)
C1 N2 1.321(9)
C1 N1 1.378(5)
C1 N2C 1.442(7)
N2 C5 1.314(7)
N2 H2N 0.86
C19 C20 1.389(7)
C19 C18 1.411(7)
C19 H19 0.93
C15 N5 1.294(7)
C15 C14 1.370(6)
C15 H15 0.93
N3 C10 1.356(7)
N3 C6 1.406(8)
C20 N6 1.293(8)
C20 H20 0.93
N5C C11 1.367(8)
N5C C13 1.437(7)
N5 C11 1.347(8)
N5 H5N 0.86
C13 C14 1.380(7)
C13 H13 0.93
C8 N3C 1.342(8)
C8 C9 1.398(7)
C8 H8 0.93
C14 H14 0.93
C9 C10 1.304(7)
C9 H9 0.93
C18 N6C 1.361(8)
C18 H18 0.93
C16 N6C 1.366(8)
C16 N4 1.385(6)
C16 N6 1.420(9)
C4 C3 1.358(8)
C4 C5 1.393(7)
C4 H4 0.93
N2C C3 1.375(8)
C6 N1 1.375(5)
C6 N3C 1.446(8)
N1 H1N 0.86
C11 N4 1.338(5)
C3 H3 0.93
C10 H10 0.93
N4 H4N 0.86
C5 H5 0.93
O1W H2W 0.822(10)
O1W H1W 0.823(10)
O2W H4W 0.818(10)
O2W H3W 0.816(10)
